data_2218693
loop_
_publ_author_name
'Li, Ai-Jun'
'Zhang, Xiao-Hua'
'Sun, Wen-Qian'
'Zhou, Xue-Qin'
'Liu, Dong-Zhi'

_publ_section_title
;
 2-(4-Methyl-2-phenylpiperazin-4-ium-1-yl)pyridine-3-carboxylate
 dihydrate
;
_journal_coeditor_code FL2184
_journal_issue 7
_journal_name_full 'Acta Crystallographica Section E'
_journal_page_first o1234
_journal_paper_doi 10.1107/S1600536808011288
_journal_volume 64
_journal_year 2008
_chemical_formula_iupac 'C17 H19 N3 O2, 2H2 O1'
_chemical_formula_moiety 'C17 H19 N3 O2, 2(H2 O1)'
_chemical_formula_sum 'C17 H23 N3 O4'
_chemical_formula_weight 333.38
_chemical_name_systematic
;
2-(4-Methyl-2-phenylpiperazin-4-ium-1-yl)pyridine-3-carboxylate dihydrate
;
_space_group_IT_number 14
_symmetry_cell_setting monoclinic
_symmetry_space_group_name_Hall '-P 2yn'
_symmetry_space_group_name_H-M 'P 1 21/n 1'
_atom_sites_solution_hydrogens geom
_atom_sites_solution_primary direct
_atom_sites_solution_secondary difmap
_cell_angle_alpha 90.00
_cell_angle_beta 94.031(10)
_cell_angle_gamma 90.00
_cell_formula_units_Z 4
_cell_length_a 12.730(7)
_cell_length_b 8.157(4)
_cell_length_c 16.814(9)
_cell_measurement_reflns_used 1949
_cell_measurement_temperature 294(2)
_cell_measurement_theta_max 22.93
_cell_measurement_theta_min 2.97
_cell_volume 1741.6(16)
_computing_cell_refinement 'SMART (Bruker, 2002)'
_computing_data_collection 'SMART (Bruker, 2002)'
_computing_data_reduction 'SAINT (Bruker, 2002)'
_computing_molecular_graphics 'SHELXTL (Sheldrick, 2008)'
_computing_publication_material 'SHELXTL (Sheldrick, 2008)'
_computing_structure_refinement 'SHELXL97 (Sheldrick, 2008)'
_computing_structure_solution 'SHELXS97 (Sheldrick, 2008)'
_diffrn_ambient_temperature 294(2)
_diffrn_measured_fraction_theta_full 0.990
_diffrn_measured_fraction_theta_max 0.990
_diffrn_measurement_device_type 'Bruker SMART CCD area-detector'
_diffrn_measurement_method '\f and \w'
_diffrn_radiation_monochromator graphite
_diffrn_radiation_source 'fine-focus sealed tube'
_diffrn_radiation_type MoK\a
_diffrn_radiation_wavelength 0.71073
_diffrn_reflns_av_R_equivalents 0.0506
_diffrn_reflns_av_sigmaI/netI 0.0605
_diffrn_reflns_limit_h_max 15
_diffrn_reflns_limit_h_min -14
_diffrn_reflns_limit_k_max 9
_diffrn_reflns_limit_k_min -10
_diffrn_reflns_limit_l_max 18
_diffrn_reflns_limit_l_min -21
_diffrn_reflns_number 9611
_diffrn_reflns_theta_full 26.46
_diffrn_reflns_theta_max 26.46
_diffrn_reflns_theta_min 1.94
_diffrn_standards_decay_% 0
_diffrn_standards_interval_count 0
_diffrn_standards_interval_time 0
_diffrn_standards_number 0
_exptl_absorpt_coefficient_mu 0.092
_exptl_absorpt_correction_T_max 0.9837
_exptl_absorpt_correction_T_min 0.9784
_exptl_absorpt_correction_type multi-scan
_exptl_absorpt_process_details '(SADABS; Bruker, 2002)'
_exptl_crystal_colour colorless
_exptl_crystal_density_diffrn 1.271
_exptl_crystal_density_method 'not measured'
_exptl_crystal_description block
_exptl_crystal_F_000 712
_exptl_crystal_size_max 0.24
_exptl_crystal_size_mid 0.20
_exptl_crystal_size_min 0.18
_refine_diff_density_max 0.182
_refine_diff_density_min -0.197
_refine_ls_extinction_method none
_refine_ls_goodness_of_fit_ref 1.004
_refine_ls_hydrogen_treatment constr
_refine_ls_matrix_type full
_refine_ls_number_parameters 218
_refine_ls_number_reflns 3550
_refine_ls_number_restraints 7
_refine_ls_restrained_S_all 1.005
_refine_ls_R_factor_all 0.0995
_refine_ls_R_factor_gt 0.0435
_refine_ls_shift/su_max 0.001
_refine_ls_shift/su_mean 0.000
_refine_ls_structure_factor_coef Fsqd
_refine_ls_weighting_details 'calc w=1/[\s^2^(Fo^2^)+(0.0459P)^2^+0.2854P] where P=(Fo^2^+2Fc^2^)/3'
_refine_ls_weighting_scheme calc
_refine_ls_wR_factor_gt 0.0946
_refine_ls_wR_factor_ref 0.1165
_reflns_number_gt 2039
_reflns_number_total 3550
_reflns_threshold_expression I>2\s(I)
_cod_data_source_file fl2184.cif
_cod_data_source_block I
_cod_depositor_comments
;
The following automatic conversions were performed:
'_symmetry_cell_setting' value 'Monoclinic' changed to 'monoclinic'
according to '/home/saulius/struct/CIF-dictionaries/cif_core.dic'
dictionary named 'cif_core.dic' version 2.4.1 from 2010-06-29.

Automatic conversion script
Id: cif_fix_enum 1527 2010-12-29 10:47:43Z saulius 

The following automatic conversions were performed:

'_symmetry_cell_setting' value 'Monoclinic' changed to 'monoclinic'
according to /home/saulius/struct/CIF-dictionaries/cif_core.dic
dictionary named 'cif_core.dic' version 2.4.1 from 2010-06-29.

Automatic conversion script
Id: cif_fix_values 1715 2011-07-08 13:25:40Z adriana 
;
_cod_original_sg_symbol_H-M 'P 21/n'
_cod_database_code 2218693
_cod_database_fobs_code 2218693

loop_
_symmetry_equiv_pos_as_xyz
'x, y, z'
'-x+1/2, y+1/2, -z+1/2'
'-x, -y, -z'
'x-1/2, -y-1/2, z-1/2'

loop_
_atom_site_type_symbol
_atom_site_label
_atom_site_fract_x
_atom_site_fract_y
_atom_site_fract_z
_atom_site_U_iso_or_equiv
_atom_site_adp_type
_atom_site_calc_flag
_atom_site_refinement_flags
_atom_site_occupancy
O O1 0.23746(11) -0.07865(17) 0.91677(8) 0.0468(4) Uani d . 1
O O2 0.09369(12) -0.19110(17) 0.85735(9) 0.0523(4) Uani d . 1
N N1 0.01524(12) 0.33067(19) 0.81432(9) 0.0336(4) Uani d . 1
N N2 0.09094(11) 0.12896(18) 0.73567(8) 0.0276(4) Uani d . 1
N N3 0.18394(12) 0.11644(19) 0.58307(8) 0.0317(4) Uani d D 1
H H3A 0.2110 0.2203 0.5847 0.038 Uiso d RD 1
C C1 0.14487(17) -0.0721(2) 0.88370(10) 0.0326(5) Uani d . 1
C C2 0.09270(14) 0.0949(2) 0.88117(10) 0.0284(4) Uani d . 1
C C3 0.06312(16) 0.1573(2) 0.95305(11) 0.0377(5) Uani d . 1
H H3 0.0816 0.1015 1.0002 0.045 Uiso calc R 1
C C4 0.00669(17) 0.3009(3) 0.95524(12) 0.0433(5) Uani d . 1
H H4 -0.0156 0.3411 1.0030 0.052 Uiso calc R 1
C C5 -0.01572(17) 0.3828(3) 0.88490(12) 0.0412(5) Uani d . 1
H H5 -0.0543 0.4795 0.8860 0.049 Uiso calc R 1
C C6 0.06542(14) 0.1873(2) 0.81196(10) 0.0276(4) Uani d . 1
C C7 0.20574(14) 0.1119(2) 0.72897(10) 0.0322(5) Uani d . 1
H H7A 0.2362 0.0515 0.7746 0.039 Uiso calc R 1
H H7B 0.2377 0.2198 0.7296 0.039 Uiso calc R 1
C C8 0.23032(16) 0.0240(2) 0.65354(10) 0.0345(5) Uani d . 1
H H8A 0.3060 0.0155 0.6509 0.041 Uiso calc R 1
H H8B 0.2013 -0.0860 0.6535 0.041 Uiso calc R 1
C C9 0.06793(15) 0.1316(2) 0.58939(10) 0.0333(5) Uani d . 1
H H9A 0.0367 0.0231 0.5880 0.040 Uiso calc R 1
H H9B 0.0375 0.1924 0.5439 0.040 Uiso calc R 1
C C10 0.04152(14) 0.2186(2) 0.66603(10) 0.0278(4) Uani d . 1
H H10 0.0702 0.3300 0.6658 0.033 Uiso calc R 1
C C11 -0.07784(15) 0.2284(2) 0.66480(10) 0.0302(5) Uani d . 1
C C12 -0.12829(16) 0.3603(3) 0.62727(11) 0.0396(5) Uani d . 1
H H12 -0.0887 0.4409 0.6042 0.048 Uiso calc R 1
C C13 -0.23716(18) 0.3743(3) 0.62352(13) 0.0502(6) Uani d . 1
H H13 -0.2699 0.4638 0.5981 0.060 Uiso calc R 1
C C14 -0.29645(18) 0.2561(3) 0.65735(13) 0.0530(6) Uani d . 1
H H14 -0.3693 0.2660 0.6556 0.064 Uiso calc R 1
C C15 -0.24739(17) 0.1225(3) 0.69391(13) 0.0530(6) Uani d . 1
H H15 -0.2875 0.0418 0.7164 0.064 Uiso calc R 1
C C16 -0.13856(16) 0.1075(3) 0.69733(11) 0.0419(5) Uani d . 1
H H16 -0.1062 0.0162 0.7215 0.050 Uiso calc R 1
C C17 0.20966(18) 0.0401(3) 0.50601(11) 0.0486(6) Uani d . 1
H H17A 0.1818 -0.0693 0.5028 0.073 Uiso calc R 1
H H17B 0.2847 0.0364 0.5033 0.073 Uiso calc R 1
H H17C 0.1790 0.1040 0.4624 0.073 Uiso calc R 1
O O3 0.40776(15) 0.1829(2) 0.92970(9) 0.0746(5) Uani d D 1
H H3B 0.3615 0.1080 0.9385 0.112 Uiso d RD 1
H H3C 0.4310 0.1736 0.8827 0.112 Uiso d RD 1
O O4 0.01683(14) 0.6489(2) 0.72071(9) 0.0695(5) Uani d D 1
H H4A 0.0391 0.7172 0.7563 0.104 Uiso d RD 1
H H4B 0.0095 0.5500 0.7353 0.104 Uiso d RD 1

loop_
_atom_site_aniso_label
_atom_site_aniso_U_11
_atom_site_aniso_U_22
_atom_site_aniso_U_33
_atom_site_aniso_U_12
_atom_site_aniso_U_13
_atom_site_aniso_U_23
O1 0.0447(10) 0.0401(9) 0.0542(9) 0.0108(7) -0.0058(7) -0.0023(7)
O2 0.0587(11) 0.0337(9) 0.0632(10) -0.0008(8) -0.0061(8) -0.0103(8)
N1 0.0378(10) 0.0320(10) 0.0306(9) 0.0057(8) 0.0001(7) -0.0031(7)
N2 0.0271(9) 0.0327(9) 0.0230(8) 0.0018(7) 0.0017(6) -0.0002(7)
N3 0.0354(10) 0.0322(9) 0.0282(8) -0.0069(7) 0.0073(7) -0.0036(7)
C1 0.0419(13) 0.0324(12) 0.0242(10) 0.0035(10) 0.0065(9) 0.0006(9)
C2 0.0286(11) 0.0301(11) 0.0264(10) 0.0013(8) 0.0006(8) -0.0015(8)
C3 0.0480(13) 0.0394(12) 0.0258(10) 0.0048(10) 0.0033(9) 0.0010(9)
C4 0.0550(15) 0.0448(13) 0.0307(11) 0.0100(11) 0.0075(10) -0.0093(10)
C5 0.0489(14) 0.0374(12) 0.0373(12) 0.0131(10) 0.0026(10) -0.0088(10)
C6 0.0261(10) 0.0290(11) 0.0275(10) -0.0016(9) 0.0000(8) -0.0032(8)
C7 0.0297(11) 0.0376(12) 0.0294(10) 0.0010(9) 0.0037(8) 0.0016(9)
C8 0.0356(12) 0.0325(11) 0.0359(11) 0.0026(9) 0.0066(9) 0.0000(9)
C9 0.0321(11) 0.0389(12) 0.0288(10) -0.0060(9) 0.0027(8) -0.0013(9)
C10 0.0297(11) 0.0288(10) 0.0248(10) -0.0026(8) 0.0009(8) 0.0010(8)
C11 0.0313(12) 0.0376(12) 0.0215(9) -0.0016(9) -0.0004(8) -0.0035(9)
C12 0.0370(13) 0.0410(12) 0.0401(12) -0.0013(10) -0.0026(9) -0.0009(10)
C13 0.0420(14) 0.0486(14) 0.0579(14) 0.0055(11) -0.0114(11) -0.0019(12)
C14 0.0327(13) 0.0750(18) 0.0506(14) 0.0020(13) -0.0014(11) -0.0101(13)
C15 0.0366(14) 0.0773(18) 0.0455(13) -0.0175(13) 0.0051(10) 0.0070(13)
C16 0.0383(13) 0.0498(14) 0.0373(12) -0.0060(11) -0.0002(9) 0.0063(10)
C17 0.0517(14) 0.0610(15) 0.0350(12) -0.0073(12) 0.0166(10) -0.0150(11)
O3 0.1035(15) 0.0632(12) 0.0586(10) -0.0064(11) 0.0167(9) -0.0125(9)
O4 0.0919(14) 0.0659(11) 0.0516(10) -0.0169(10) 0.0098(9) -0.0118(9)

loop_
_atom_type_symbol
_atom_type_description
_atom_type_scat_dispersion_real
_atom_type_scat_dispersion_imag
_atom_type_scat_source
C C 0.0033 0.0016 'International Tables Vol C Tables 4.2.6.8 and 6.1.1.4'
H H 0.0000 0.0000 'International Tables Vol C Tables 4.2.6.8 and 6.1.1.4'
N N 0.0061 0.0033 'International Tables Vol C Tables 4.2.6.8 and 6.1.1.4'
O O 0.0106 0.0060 'International Tables Vol C Tables 4.2.6.8 and 6.1.1.4'

loop_
_geom_angle_atom_site_label_1
_geom_angle_atom_site_label_2
_geom_angle_atom_site_label_3
_geom_angle
C6 N1 C5 118.28(16)
C6 N2 C7 112.85(13)
C6 N2 C10 115.78(14)
C7 N2 C10 110.66(13)
C8 N3 C9 108.89(14)
C8 N3 C17 112.30(16)
C9 N3 C17 111.98(14)
C8 N3 H3A 108.5
C9 N3 H3A 107.1
C17 N3 H3A 107.9
O2 C1 O1 125.09(19)
O2 C1 C2 118.56(18)
O1 C1 C2 116.26(18)
C3 C2 C6 117.18(17)
C3 C2 C1 116.78(16)
C6 C2 C1 125.90(16)
C4 C3 C2 120.64(18)
C4 C3 H3 119.7
C2 C3 H3 119.7
C5 C4 C3 118.00(18)
C5 C4 H4 121.0
C3 C4 H4 121.0
N1 C5 C4 123.40(19)
N1 C5 H5 118.3
C4 C5 H5 118.3
N1 C6 C2 122.34(16)
N1 C6 N2 117.30(15)
C2 C6 N2 120.36(16)
N2 C7 C8 111.90(14)
N2 C7 H7A 109.2
C8 C7 H7A 109.2
N2 C7 H7B 109.2
C8 C7 H7B 109.2
H7A C7 H7B 107.9
N3 C8 C7 109.50(16)
N3 C8 H8A 109.8
C7 C8 H8A 109.8
N3 C8 H8B 109.8
C7 C8 H8B 109.8
H8A C8 H8B 108.2
N3 C9 C10 112.07(14)
N3 C9 H9A 109.2
C10 C9 H9A 109.2
N3 C9 H9B 109.2
C10 C9 H9B 109.2
H9A C9 H9B 107.9
N2 C10 C11 113.90(14)
N2 C10 C9 109.32(15)
C11 C10 C9 106.98(14)
N2 C10 H10 108.8
C11 C10 H10 108.8
C9 C10 H10 108.8
C12 C11 C16 118.62(19)
C12 C11 C10 118.64(17)
C16 C11 C10 122.70(18)
C11 C12 C13 121.0(2)
C11 C12 H12 119.5
C13 C12 H12 119.5
C14 C13 C12 120.0(2)
C14 C13 H13 120.0
C12 C13 H13 120.0
C13 C14 C15 119.7(2)
C13 C14 H14 120.2
C15 C14 H14 120.2
C14 C15 C16 120.5(2)
C14 C15 H15 119.8
C16 C15 H15 119.8
C15 C16 C11 120.2(2)
C15 C16 H16 119.9
C11 C16 H16 119.9
N3 C17 H17A 109.5
N3 C17 H17B 109.5
H17A C17 H17B 109.5
N3 C17 H17C 109.5
H17A C17 H17C 109.5
H17B C17 H17C 109.5
H3B O3 H3C 111.9
H4A O4 H4B 117.0

loop_
_geom_bond_atom_site_label_1
_geom_bond_atom_site_label_2
_geom_bond_distance
O1 C1 1.269(2)
O2 C1 1.234(2)
N1 C6 1.335(2)
N1 C5 1.346(2)
N2 C6 1.427(2)
N2 C7 1.480(2)
N2 C10 1.482(2)
N3 C8 1.491(2)
N3 C9 1.493(2)
N3 C17 1.495(2)
N3 H3A 0.9140
C1 C2 1.514(3)
C2 C3 1.388(2)
C2 C6 1.409(2)
C3 C4 1.376(3)
C3 H3 0.9300
C4 C5 1.371(3)
C4 H4 0.9300
C5 H5 0.9300
C7 C8 1.509(2)
C7 H7A 0.9700
C7 H7B 0.9700
C8 H8A 0.9700
C8 H8B 0.9700
C9 C10 1.529(2)
C9 H9A 0.9700
C9 H9B 0.9700
C10 C11 1.520(3)
C10 H10 0.9800
C11 C12 1.382(3)
C11 C16 1.389(3)
C12 C13 1.388(3)
C12 H12 0.9300
C13 C14 1.373(3)
C13 H13 0.9300
C14 C15 1.379(3)
C14 H14 0.9300
C15 C16 1.388(3)
C15 H15 0.9300
C16 H16 0.9300
C17 H17A 0.9600
C17 H17B 0.9600
C17 H17C 0.9600
O3 H3B 0.8682
O3 H3C 0.8664
O4 H4A 0.8512
O4 H4B 0.8504

loop_
_geom_hbond_atom_site_label_D
_geom_hbond_atom_site_label_H
_geom_hbond_atom_site_label_A
_geom_hbond_site_symmetry_A
_geom_hbond_distance_DH
_geom_hbond_distance_HA
_geom_hbond_distance_DA
_geom_hbond_angle_DHA
N3 H3A O1 2_556 0.91 1.77 2.681(2) 177.5
O3 H3C O4 2_546 0.87 1.92 2.781(3) 178.9
O4 H4A O2 1_565 0.85 1.94 2.761(2) 161.7
O3 H3B O1 . 0.87 2.21 3.038(3) 160.7
O4 H4B N1 . 0.85 2.23 3.037(3) 159.3

loop_
_geom_torsion_atom_site_label_1
_geom_torsion_atom_site_label_2
_geom_torsion_atom_site_label_3
_geom_torsion_atom_site_label_4
_geom_torsion
O2 C1 C2 C3 106.1(2)
O1 C1 C2 C3 -70.7(2)
O2 C1 C2 C6 -69.5(3)
O1 C1 C2 C6 113.8(2)
C6 C2 C3 C4 2.0(3)
C1 C2 C3 C4 -174.01(19)
C2 C3 C4 C5 -2.4(3)
C6 N1 C5 C4 3.7(3)
C3 C4 C5 N1 -0.5(3)
C5 N1 C6 C2 -4.1(3)
C5 N1 C6 N2 175.71(16)
C3 C2 C6 N1 1.4(3)
C1 C2 C6 N1 176.95(18)
C3 C2 C6 N2 -178.48(16)
C1 C2 C6 N2 -2.9(3)
C7 N2 C6 N1 117.95(18)
C10 N2 C6 N1 -11.0(2)
C7 N2 C6 C2 -62.2(2)
C10 N2 C6 C2 168.87(15)
C6 N2 C7 C8 170.43(15)
C10 N2 C7 C8 -58.0(2)
C9 N3 C8 C7 -58.05(19)
C17 N3 C8 C7 177.34(15)
N2 C7 C8 N3 59.1(2)
C8 N3 C9 C10 58.5(2)
C17 N3 C9 C10 -176.74(16)
C6 N2 C10 C11 -55.0(2)
C7 N2 C10 C11 175.00(15)
C6 N2 C10 C9 -174.59(14)
C7 N2 C10 C9 55.40(18)
N3 C9 C10 N2 -57.03(19)
N3 C9 C10 C11 179.19(15)
N2 C10 C11 C12 151.89(16)
C9 C10 C11 C12 -87.2(2)
N2 C10 C11 C16 -30.5(2)
C9 C10 C11 C16 90.4(2)
C16 C11 C12 C13 1.4(3)
C10 C11 C12 C13 179.18(17)
C11 C12 C13 C14 0.0(3)
C12 C13 C14 C15 -1.0(3)
C13 C14 C15 C16 0.6(3)
C14 C15 C16 C11 0.8(3)
C12 C11 C16 C15 -1.8(3)
C10 C11 C16 C15 -179.48(18)
